data_7023810
loop_
_publ_author_name
'Tafili-Kryeziu, Myrvete'
'Weil, Matthias'
'Muranaka, Takahiro'
'Bousseksou, Azzedine'
'Hasegawa, Miki'
'Jun, Akimitsu'
'Linert, Wolfgang'

_publ_section_title
;
 Effect of the counter-anion on the spin-transition properties of a family
 of Fe(ii) tetrazole complexes, [Fe(i4tz)6]X2 (X = ClO4(-), PF6(-),
 SbF6(-), BF4(-)).
;
_journal_issue 44
_journal_name_full 'Dalton transactions (Cambridge, England : 2003)'
_journal_page_first 15796
_journal_page_last 15804
_journal_paper_doi 10.1039/c3dt52339j
_journal_volume 42
_journal_year 2013
_chemical_formula_moiety 'C30 H60 Fe N24, 2(F6 Sb)'
_chemical_formula_sum 'C30 H60 F12 Fe N24 Sb2'
_chemical_formula_weight 1284.37
_chemical_name_systematic
; 
 ? 
;
_space_group_IT_number 2
_symmetry_cell_setting triclinic
_symmetry_space_group_name_Hall '-P 1'
_symmetry_space_group_name_H-M 'P -1'
_atom_sites_solution_hydrogens geom
_atom_sites_solution_primary direct
_atom_sites_solution_secondary difmap
_audit_creation_method SHELXL-97
_cell_angle_alpha 100.885(2)
_cell_angle_beta 95.591(2)
_cell_angle_gamma 117.396(2)
_cell_formula_units_Z 1
_cell_length_a 10.9904(6)
_cell_length_b 11.1561(6)
_cell_length_c 13.2378(8)
_cell_measurement_reflns_used 9894
_cell_measurement_temperature 200(2)
_cell_measurement_theta_max 24.391
_cell_measurement_theta_min 2.304
_cell_volume 1383.14(14)
_computing_cell_refinement 'SAINT (Bruker, 2012)'
_computing_data_collection 'APEX2 (Bruker, 2012)'
_computing_data_reduction 'SAINT (Bruker, 2012)'
_computing_molecular_graphics 'MERCURY (Macrae et al. 2006)'
_computing_publication_material 'publCIF (Westrip, 2010)'
_computing_structure_refinement 'SHELXL-97 (Sheldrick, 2008)'
_computing_structure_solution 'SHELXS-97 (Sheldrick, 2008)'
_diffrn_ambient_temperature 200(2)
_diffrn_measured_fraction_theta_full 0.962
_diffrn_measured_fraction_theta_max 0.962
_diffrn_measurement_device_type 'Bruker APEXII CCD'
_diffrn_measurement_method '\w- and \f-scans'
_diffrn_radiation_monochromator graphite
_diffrn_radiation_source 'fine-focus sealed tube'
_diffrn_radiation_type MoK\a
_diffrn_radiation_wavelength 0.71073
_diffrn_reflns_av_R_equivalents 0.0518
_diffrn_reflns_av_unetI/netI 0.0528
_diffrn_reflns_limit_h_max 13
_diffrn_reflns_limit_h_min -13
_diffrn_reflns_limit_k_max 13
_diffrn_reflns_limit_k_min -13
_diffrn_reflns_limit_l_max 16
_diffrn_reflns_limit_l_min -16
_diffrn_reflns_number 28463
_diffrn_reflns_theta_full 26.45
_diffrn_reflns_theta_max 26.45
_diffrn_reflns_theta_min 2.13
_diffrn_standards_number 0
_exptl_absorpt_coefficient_mu 1.316
_exptl_absorpt_correction_T_max 0.8797
_exptl_absorpt_correction_T_min 0.5591
_exptl_absorpt_correction_type multi-scan
_exptl_absorpt_process_details
;
SADABS (Bruker, 2012)
;
_exptl_crystal_colour colourless
_exptl_crystal_density_diffrn 1.542
_exptl_crystal_density_method 'not measured'
_exptl_crystal_description plate
_exptl_crystal_F_000 644
_exptl_crystal_size_max 0.50
_exptl_crystal_size_mid 0.25
_exptl_crystal_size_min 0.10
_refine_diff_density_max 1.157
_refine_diff_density_min -1.214
_refine_diff_density_rms 0.112
_refine_ls_extinction_method none
_refine_ls_goodness_of_fit_ref 1.050
_refine_ls_hydrogen_treatment constr
_refine_ls_matrix_type full
_refine_ls_number_parameters 407
_refine_ls_number_reflns 5492
_refine_ls_number_restraints 240
_refine_ls_restrained_S_all 1.033
_refine_ls_R_factor_all 0.1031
_refine_ls_R_factor_gt 0.0541
_refine_ls_shift/su_max 0.000
_refine_ls_shift/su_mean 0.000
_refine_ls_structure_factor_coef Fsqd
_refine_ls_weighting_details 'calc w=1/[\s^2^(Fo^2^)+(0.0717P)^2^+4.7518P] where P=(Fo^2^+2Fc^2^)/3'
_refine_ls_weighting_scheme calc
_refine_ls_wR_factor_gt 0.1336
_refine_ls_wR_factor_ref 0.1674
_reflns_number_gt 3476
_reflns_number_total 5492
_reflns_threshold_expression >2sigma(I)
_cod_data_source_file c3dt52339j.txt
_cod_data_source_block CCDC935190_new
_cod_original_cell_volume 1383.14(13)
_cod_database_code 7023810

loop_
_symmetry_equiv_pos_as_xyz
'x, y, z'
'-x, -y, -z'

loop_
_atom_site_label
_atom_site_type_symbol
_atom_site_fract_x
_atom_site_fract_y
_atom_site_fract_z
_atom_site_U_iso_or_equiv
_atom_site_adp_type
_atom_site_occupancy
_atom_site_symmetry_multiplicity
_atom_site_calc_flag
_atom_site_refinement_flags
_atom_site_disorder_assembly
_atom_site_disorder_group
Sb1 Sb 0.64411(5) 0.33975(5) 0.47740(4) 0.0552(2) Uani 1 1 d . . .
Fe1 Fe 1.0000 1.0000 0.5000 0.0365(3) Uani 1 2 d S . .
N1 N 1.0434(5) 0.8459(5) 0.4072(4) 0.0428(12) Uani 1 1 d . . .
N5 N 0.7872(5) 0.8937(5) 0.4061(4) 0.0439(12) Uani 1 1 d . . .
N9 N 1.0684(5) 1.1290(5) 0.3879(4) 0.0456(13) Uani 1 1 d . . .
N2 N 1.1353(6) 0.8757(6) 0.3434(5) 0.0547(15) Uani 1 1 d . . .
N12 N 1.1831(6) 1.2579(5) 0.2936(5) 0.0505(14) Uani 1 1 d . B .
N11 N 1.0554(7) 1.2459(7) 0.2794(6) 0.0683(18) Uani 1 1 d . . .
N7 N 0.6107(7) 0.7442(6) 0.2800(6) 0.0716(19) Uani 1 1 d . . .
N3 N 1.1217(6) 0.7610(6) 0.2864(5) 0.0591(16) Uani 1 1 d . . .
N6 N 0.7299(6) 0.7692(6) 0.3317(6) 0.0678(18) Uani 1 1 d . . .
C6 C 0.6984(6) 0.9403(6) 0.3950(5) 0.0439(15) Uani 1 1 d . . .
H6 H 0.7101 1.0258 0.4363 0.053 Uiso 1 1 calc R . .
N10 N 0.9869(7) 1.1691(7) 0.3373(6) 0.0670(18) Uani 1 1 d . . .
C1 C 0.9765(7) 0.7094(6) 0.3897(5) 0.0439(15) Uani 1 1 d . . .
H1 H 0.9070 0.6578 0.4251 0.053 Uiso 1 1 calc R . .
N4 N 1.0214(5) 0.6558(5) 0.3151(4) 0.0448(12) Uani 1 1 d . C .
F2 F 0.7087(5) 0.3845(5) 0.6218(4) 0.0770(13) Uani 1 1 d . . .
F1 F 0.7174(7) 0.5278(5) 0.4799(5) 0.122(2) Uani 1 1 d . . .
F3 F 0.5718(10) 0.2898(7) 0.3353(4) 0.149(3) Uani 1 1 d . . .
N8 N 0.5918(5) 0.8520(5) 0.3190(4) 0.0450(12) Uani 1 1 d . A .
C11 C 1.1878(7) 1.1857(7) 0.3589(6) 0.0533(17) Uani 1 1 d . . .
H11 H 1.2665 1.1758 0.3819 0.064 Uiso 1 1 calc R . .
F4 F 0.4801(6) 0.3344(8) 0.5108(6) 0.128(2) Uani 1 1 d . . .
F6 F 0.8002(9) 0.3397(12) 0.4482(7) 0.174(4) Uani 1 1 d . . .
F5 F 0.5645(10) 0.1528(5) 0.4773(5) 0.153(3) Uani 1 1 d . . .
C7 C 0.4701(7) 0.8612(7) 0.2755(5) 0.0547(17) Uani 1 1 d DU . .
H7A H 0.4350 0.8973 0.3333 0.066 Uiso 0.754(16) 1 calc PR A 1
H7B H 0.3941 0.7671 0.2351 0.066 Uiso 0.754(16) 1 calc PR A 1
H7C H 0.4655 0.9374 0.3243 0.066 Uiso 0.246(16) 1 calc PR A 2
H7D H 0.3840 0.7725 0.2705 0.066 Uiso 0.246(16) 1 calc PR A 2
C8A C 0.5125(10) 0.9601(9) 0.2030(6) 0.055(3) Uani 0.754(16) 1 d PDU A 1
H8A H 0.5895 1.0544 0.2452 0.066 Uiso 0.754(16) 1 calc PR A 1
C9A C 0.5665(15) 0.9052(16) 0.1122(8) 0.085(4) Uani 0.754(16) 1 d PDU A 1
H9A H 0.4952 0.8093 0.0741 0.128 Uiso 0.754(16) 1 calc PR A 1
H9B H 0.6527 0.9059 0.1407 0.128 Uiso 0.754(16) 1 calc PR A 1
H9C H 0.5861 0.9653 0.0639 0.128 Uiso 0.754(16) 1 calc PR A 1
C10A C 0.3840(13) 0.9739(17) 0.1644(12) 0.071(4) Uani 0.754(16) 1 d PDU A 1
H10A H 0.4085 1.0387 0.1196 0.107 Uiso 0.754(16) 1 calc PR A 1
H10B H 0.3545 1.0099 0.2251 0.107 Uiso 0.754(16) 1 calc PR A 1
H10C H 0.3071 0.8819 0.1239 0.107 Uiso 0.754(16) 1 calc PR A 1
C8B C 0.474(2) 0.889(3) 0.1660(11) 0.077(9) Uani 0.246(16) 1 d PDU A 2
H8B H 0.4719 0.8093 0.1155 0.092 Uiso 0.246(16) 1 calc PR A 2
C9B C 0.608(3) 1.025(4) 0.171(3) 0.099(14) Uani 0.246(16) 1 d PDU A 2
H9D H 0.6218 1.0993 0.2313 0.148 Uiso 0.246(16) 1 calc PR A 2
H9E H 0.5988 1.0537 0.1058 0.148 Uiso 0.246(16) 1 calc PR A 2
H9F H 0.6885 1.0094 0.1775 0.148 Uiso 0.246(16) 1 calc PR A 2
C10B C 0.344(5) 0.902(7) 0.128(5) 0.102(15) Uani 0.246(16) 1 d PDU A 2
H10D H 0.3372 0.9699 0.1824 0.152 Uiso 0.246(16) 1 calc PR A 2
H10E H 0.2596 0.8105 0.1136 0.152 Uiso 0.246(16) 1 calc PR A 2
H10F H 0.3534 0.9334 0.0634 0.152 Uiso 0.246(16) 1 calc PR A 2
C12 C 1.2916(9) 1.3428(8) 0.2430(6) 0.073(2) Uani 1 1 d DU . .
H12A H 1.3841 1.3822 0.2903 0.088 Uiso 0.44(2) 1 calc PR B 1
H12B H 1.2780 1.4221 0.2336 0.088 Uiso 0.44(2) 1 calc PR B 1
H12C H 1.3753 1.3326 0.2612 0.088 Uiso 0.56(2) 1 calc PR B 2
H12D H 1.3188 1.4423 0.2717 0.088 Uiso 0.56(2) 1 calc PR B 2
C13A C 1.293(2) 1.262(2) 0.1354(12) 0.102(7) Uani 0.44(2) 1 d PDU B 1
H13A H 1.3126 1.1854 0.1443 0.122 Uiso 0.44(2) 1 calc PR B 1
C14A C 1.150(3) 1.200(4) 0.060(3) 0.144(15) Uani 0.44(2) 1 d PDU B 1
H14A H 1.1512 1.1492 -0.0081 0.216 Uiso 0.44(2) 1 calc PR B 1
H14B H 1.1315 1.2760 0.0514 0.216 Uiso 0.44(2) 1 calc PR B 1
H14C H 1.0762 1.1360 0.0901 0.216 Uiso 0.44(2) 1 calc PR B 1
C15A C 1.419(4) 1.376(5) 0.105(4) 0.127(17) Uani 0.44(2) 1 d PDU B 1
H15A H 1.3923 1.4411 0.0823 0.190 Uiso 0.44(2) 1 calc PR B 1
H15B H 1.4460 1.3317 0.0465 0.190 Uiso 0.44(2) 1 calc PR B 1
H15C H 1.4977 1.4269 0.1653 0.190 Uiso 0.44(2) 1 calc PR B 1
C13B C 1.2467(19) 1.3040(14) 0.1224(6) 0.087(6) Uani 0.56(2) 1 d PDU B 2
H13B H 1.1742 1.3317 0.1052 0.104 Uiso 0.56(2) 1 calc PR B 2
C14B C 1.181(3) 1.1453(15) 0.074(3) 0.109(8) Uani 0.56(2) 1 d PDU B 2
H14D H 1.1535 1.1244 -0.0029 0.163 Uiso 0.56(2) 1 calc PR B 2
H14E H 1.0976 1.0955 0.1020 0.163 Uiso 0.56(2) 1 calc PR B 2
H14F H 1.2491 1.1151 0.0912 0.163 Uiso 0.56(2) 1 calc PR B 2
C15B C 1.372(3) 1.385(4) 0.074(3) 0.113(11) Uani 0.56(2) 1 d PDU B 2
H15D H 1.4212 1.4844 0.1127 0.169 Uiso 0.56(2) 1 calc PR B 2
H15E H 1.3373 1.3762 -0.0001 0.169 Uiso 0.56(2) 1 calc PR B 2
H15F H 1.4358 1.3471 0.0774 0.169 Uiso 0.56(2) 1 calc PR B 2
C2 C 0.9740(7) 0.5090(6) 0.2634(6) 0.0577(17) Uani 1 1 d DU . .
H2A H 0.9101 0.4484 0.3023 0.069 Uiso 0.438(17) 1 calc PR C 1
H2B H 1.0559 0.4936 0.2652 0.069 Uiso 0.438(17) 1 calc PR C 1
H2C H 0.9636 0.4560 0.3170 0.069 Uiso 0.562(17) 1 calc PR C 2
H2D H 1.0449 0.5027 0.2252 0.069 Uiso 0.562(17) 1 calc PR C 2
C3A C 0.8973(19) 0.468(2) 0.1483(7) 0.117(9) Uani 0.438(17) 1 d PDU C 1
H3A H 0.9572 0.5372 0.1119 0.141 Uiso 0.438(17) 1 calc PR C 1
C4A C 0.761(2) 0.475(3) 0.151(2) 0.111(7) Uani 0.438(17) 1 d PDU C 1
H4A H 0.7006 0.4321 0.0802 0.166 Uiso 0.438(17) 1 calc PR C 1
H4B H 0.7834 0.5727 0.1740 0.166 Uiso 0.438(17) 1 calc PR C 1
H4C H 0.7119 0.4238 0.1999 0.166 Uiso 0.438(17) 1 calc PR C 1
C5A C 0.863(4) 0.320(3) 0.087(3) 0.155(15) Uani 0.438(17) 1 d PDU C 1
H5A H 0.8614 0.3165 0.0124 0.233 Uiso 0.438(17) 1 calc PR C 1
H5B H 0.7705 0.2512 0.0949 0.233 Uiso 0.438(17) 1 calc PR C 1
H5C H 0.9341 0.2986 0.1151 0.233 Uiso 0.438(17) 1 calc PR C 1
C3B C 0.8326(12) 0.4441(13) 0.1855(12) 0.091(6) Uani 0.562(17) 1 d PDU C 2
H3B H 0.7645 0.4538 0.2265 0.109 Uiso 0.562(17) 1 calc PR C 2
C4B C 0.841(3) 0.522(2) 0.0994(15) 0.115(6) Uani 0.562(17) 1 d PDU C 2
H4D H 0.9204 0.5309 0.0670 0.173 Uiso 0.562(17) 1 calc PR C 2
H4E H 0.8545 0.6148 0.1309 0.173 Uiso 0.562(17) 1 calc PR C 2
H4F H 0.7540 0.4684 0.0457 0.173 Uiso 0.562(17) 1 calc PR C 2
C5B C 0.783(2) 0.2866(15) 0.1472(19) 0.104(7) Uani 0.562(17) 1 d PDU C 2
H5D H 0.8422 0.2724 0.1007 0.156 Uiso 0.562(17) 1 calc PR C 2
H5E H 0.6855 0.2371 0.1087 0.156 Uiso 0.562(17) 1 calc PR C 2
H5F H 0.7905 0.2501 0.2080 0.156 Uiso 0.562(17) 1 calc PR C 2

loop_
_atom_site_aniso_label
_atom_site_aniso_U_11
_atom_site_aniso_U_22
_atom_site_aniso_U_33
_atom_site_aniso_U_23
_atom_site_aniso_U_13
_atom_site_aniso_U_12
Sb1 0.0544(3) 0.0374(3) 0.0666(4) 0.0174(2) 0.0071(2) 0.0165(2)
Fe1 0.0287(6) 0.0285(6) 0.0534(8) 0.0136(5) 0.0093(5) 0.0136(5)
N1 0.039(3) 0.035(3) 0.055(3) 0.013(2) 0.014(2) 0.018(2)
N5 0.035(3) 0.043(3) 0.051(3) 0.012(2) 0.007(2) 0.017(2)
N9 0.039(3) 0.040(3) 0.060(3) 0.021(3) 0.012(3) 0.018(2)
N2 0.043(3) 0.042(3) 0.080(4) 0.017(3) 0.028(3) 0.018(3)
N12 0.053(4) 0.040(3) 0.060(4) 0.023(3) 0.015(3) 0.020(3)
N11 0.078(5) 0.076(4) 0.087(5) 0.050(4) 0.032(4) 0.054(4)
N7 0.053(4) 0.047(4) 0.097(5) 0.002(3) -0.014(4) 0.021(3)
N3 0.051(3) 0.047(3) 0.079(4) 0.013(3) 0.028(3) 0.023(3)
N6 0.052(4) 0.037(3) 0.099(5) 0.003(3) -0.001(4) 0.019(3)
C6 0.033(3) 0.041(3) 0.053(4) 0.005(3) 0.003(3) 0.019(3)
N10 0.069(4) 0.078(4) 0.091(5) 0.048(4) 0.033(4) 0.054(4)
C1 0.045(4) 0.035(3) 0.056(4) 0.014(3) 0.015(3) 0.022(3)
N4 0.035(3) 0.036(3) 0.061(3) 0.009(2) 0.009(2) 0.017(2)
F2 0.088(3) 0.069(3) 0.065(3) 0.011(2) 0.004(2) 0.036(3)
F1 0.155(6) 0.054(3) 0.118(5) 0.034(3) 0.050(4) 0.012(3)
F3 0.271(9) 0.103(5) 0.049(3) 0.008(3) -0.021(4) 0.086(5)
N8 0.034(3) 0.041(3) 0.055(3) 0.013(2) 0.008(3) 0.015(2)
C11 0.038(4) 0.051(4) 0.075(5) 0.027(4) 0.017(3) 0.020(3)
F4 0.057(3) 0.162(6) 0.156(6) 0.071(5) 0.012(3) 0.039(4)
F6 0.178(7) 0.319(12) 0.156(7) 0.110(7) 0.094(6) 0.199(9)
F5 0.280(10) 0.047(3) 0.096(4) 0.019(3) 0.049(5) 0.051(4)
C7 0.041(4) 0.052(4) 0.066(4) 0.018(3) 0.009(3) 0.018(3)
C8A 0.057(7) 0.058(7) 0.056(6) 0.019(5) 0.013(5) 0.030(6)
C9A 0.102(10) 0.129(12) 0.055(7) 0.032(7) 0.031(6) 0.075(9)
C10A 0.093(9) 0.091(10) 0.052(8) 0.031(7) 0.019(6) 0.058(8)
C8B 0.066(16) 0.09(2) 0.068(15) 0.029(16) 0.024(16) 0.027(14)
C9B 0.095(19) 0.09(2) 0.08(2) 0.055(19) 0.003(19) 0.016(18)
C10B 0.10(2) 0.14(4) 0.07(3) 0.05(3) 0.01(2) 0.06(2)
C12 0.073(5) 0.052(4) 0.081(5) 0.031(4) 0.028(4) 0.013(4)
C13A 0.127(16) 0.066(13) 0.136(14) 0.032(10) 0.082(12) 0.053(11)
C14A 0.167(19) 0.11(3) 0.068(12) 0.007(17) 0.042(13) 0.000(19)
C15A 0.15(2) 0.101(19) 0.12(3) 0.04(2) 0.09(2) 0.04(2)
C13B 0.095(13) 0.074(10) 0.081(8) 0.012(8) 0.047(9) 0.032(9)
C14B 0.109(16) 0.082(10) 0.110(16) 0.003(11) 0.032(12) 0.032(10)
C15B 0.119(17) 0.120(16) 0.094(15) 0.059(14) 0.050(14) 0.037(14)
C2 0.059(4) 0.035(3) 0.078(5) 0.007(3) 0.014(3) 0.025(3)
C3A 0.109(14) 0.076(14) 0.128(14) -0.041(14) -0.071(14) 0.058(13)
C4A 0.107(8) 0.113(8) 0.112(9) 0.027(5) 0.012(4) 0.058(6)
C5A 0.16(3) 0.101(19) 0.14(2) -0.055(18) -0.02(2) 0.060(19)
C3B 0.103(12) 0.049(7) 0.087(11) 0.003(7) -0.027(9) 0.023(10)
C4B 0.119(8) 0.114(7) 0.112(7) 0.040(5) 0.010(4) 0.054(5)
C5B 0.100(14) 0.064(7) 0.106(16) -0.022(8) -0.025(11) 0.033(9)

loop_
_atom_type_symbol
_atom_type_description
_atom_type_scat_dispersion_real
_atom_type_scat_dispersion_imag
_atom_type_scat_source
C C 0.0033 0.0016 'International Tables Vol C Tables 4.2.6.8 and 6.1.1.4'
H H 0.0000 0.0000 'International Tables Vol C Tables 4.2.6.8 and 6.1.1.4'
N N 0.0061 0.0033 'International Tables Vol C Tables 4.2.6.8 and 6.1.1.4'
F F 0.0171 0.0103 'International Tables Vol C Tables 4.2.6.8 and 6.1.1.4'
Fe Fe 0.3463 0.8444 'International Tables Vol C Tables 4.2.6.8 and 6.1.1.4'
Sb Sb -0.5866 1.5461 'International Tables Vol C Tables 4.2.6.8 and 6.1.1.4'

loop_
_geom_angle_atom_site_label_1
_geom_angle_atom_site_label_2
_geom_angle_atom_site_label_3
_geom_angle
_geom_angle_site_symmetry_1
_geom_angle_site_symmetry_3
F6 Sb1 F3 89.2(4) . .
F6 Sb1 F5 90.6(4) . .
F3 Sb1 F5 90.5(3) . .
F6 Sb1 F2 92.9(3) . .
F3 Sb1 F2 177.2(3) . .
F5 Sb1 F2 87.8(3) . .
F6 Sb1 F1 91.9(4) . .
F3 Sb1 F1 90.0(3) . .
F5 Sb1 F1 177.4(3) . .
F2 Sb1 F1 91.7(2) . .
F6 Sb1 F4 177.7(3) . .
F3 Sb1 F4 92.0(4) . .
F5 Sb1 F4 87.4(4) . .
F2 Sb1 F4 85.8(3) . .
F1 Sb1 F4 90.1(3) . .
N5 Fe1 N5 180.000(1) . 2_776
N5 Fe1 N1 89.51(19) . 2_776
N5 Fe1 N1 90.49(19) 2_776 2_776
N5 Fe1 N1 90.49(19) . .
N5 Fe1 N1 89.51(19) 2_776 .
N1 Fe1 N1 180.000(1) 2_776 .
N5 Fe1 N9 91.16(19) . 2_776
N5 Fe1 N9 88.84(19) 2_776 2_776
N1 Fe1 N9 90.03(19) 2_776 2_776
N1 Fe1 N9 89.97(19) . 2_776
N5 Fe1 N9 88.84(19) . .
N5 Fe1 N9 91.16(19) 2_776 .
N1 Fe1 N9 89.97(19) 2_776 .
N1 Fe1 N9 90.03(19) . .
N9 Fe1 N9 180.0(2) 2_776 .
C1 N1 N2 106.4(5) . .
C1 N1 Fe1 129.0(4) . .
N2 N1 Fe1 123.9(4) . .
C6 N5 N6 105.6(5) . .
C6 N5 Fe1 129.5(4) . .
N6 N5 Fe1 124.0(4) . .
C11 N9 N10 105.9(5) . .
C11 N9 Fe1 130.8(5) . .
N10 N9 Fe1 123.2(4) . .
N3 N2 N1 109.7(5) . .
C11 N12 N11 107.9(5) . .
C11 N12 C12 129.8(6) . .
N11 N12 C12 122.3(6) . .
N10 N11 N12 107.1(5) . .
N6 N7 N8 107.4(6) . .
N2 N3 N4 106.8(5) . .
N7 N6 N5 108.8(6) . .
N8 C6 N5 109.8(6) . .
N8 C6 H6 125.1 . .
N5 C6 H6 125.1 . .
N11 N10 N9 109.4(6) . .
N1 C1 N4 108.7(5) . .
N1 C1 H1 125.6 . .
N4 C1 H1 125.6 . .
C1 N4 N3 108.4(5) . .
C1 N4 C2 129.7(6) . .
N3 N4 C2 121.9(5) . .
C6 N8 N7 108.2(5) . .
C6 N8 C7 129.7(6) . .
N7 N8 C7 122.1(6) . .
N12 C11 N9 109.7(6) . .
N12 C11 H11 125.1 . .
N9 C11 H11 125.1 . .
N8 C7 C8A 109.2(5) . .
N8 C7 C8B 113.1(12) . .
N8 C7 H7A 109.8 . .
C8A C7 H7A 109.8 . .
C8B C7 H7A 128.2 . .
N8 C7 H7B 109.8 . .
C8A C7 H7B 109.8 . .
C8B C7 H7B 83.1 . .
H7A C7 H7B 108.3 . .
N8 C7 H7C 109.0 . .
C8A C7 H7C 85.4 . .
C8B C7 H7C 109.0 . .
H7B C7 H7C 130.0 . .
N8 C7 H7D 109.0 . .
C8A C7 H7D 132.4 . .
C8B C7 H7D 109.0 . .
H7A C7 H7D 82.3 . .
H7C C7 H7D 107.8 . .
C9A C8A C7 110.6(7) . .
C9A C8A C10A 112.8(9) . .
C7 C8A C10A 107.5(8) . .
C9A C8A H8A 108.6 . .
C7 C8A H8A 108.6 . .
C10A C8A H8A 108.6 . .
C9B C8B C10B 110(3) . .
C9B C8B C7 110.4(18) . .
C10B C8B C7 110(3) . .
C9B C8B H8B 109.1 . .
C10B C8B H8B 109.1 . .
C7 C8B H8B 109.1 . .
C8B C9B H9D 109.5 . .
C8B C9B H9E 109.5 . .
H9D C9B H9E 109.5 . .
C8B C9B H9F 109.5 . .
H9D C9B H9F 109.5 . .
H9E C9B H9F 109.5 . .
C8B C10B H10D 109.5 . .
C8B C10B H10E 109.5 . .
H10D C10B H10E 109.5 . .
C8B C10B H10F 109.5 . .
H10D C10B H10F 109.5 . .
H10E C10B H10F 109.5 . .
N12 C12 C13A 114.1(10) . .
N12 C12 C13B 113.9(8) . .
N12 C12 H12A 108.7 . .
C13A C12 H12A 108.7 . .
C13B C12 H12A 131.9 . .
N12 C12 H12B 108.7 . .
C13A C12 H12B 108.7 . .
C13B C12 H12B 79.1 . .
H12A C12 H12B 107.6 . .
N12 C12 H12C 108.8 . .
C13A C12 H12C 78.9 . .
C13B C12 H12C 108.8 . .
H12B C12 H12C 133.8 . .
N12 C12 H12D 108.8 . .
C13A C12 H12D 131.6 . .
C13B C12 H12D 108.8 . .
H12A C12 H12D 76.3 . .
H12C C12 H12D 107.7 . .
C12 C13A C14A 109.6(19) . .
C12 C13A C15A 102(2) . .
C14A C13A C15A 116(3) . .
C12 C13A H13A 109.7 . .
C14A C13A H13A 109.7 . .
C15A C13A H13A 109.7 . .
C13A C14A H14A 109.5 . .
C13A C14A H14B 109.5 . .
H14A C14A H14B 109.5 . .
C13A C14A H14C 109.5 . .
H14A C14A H14C 109.5 . .
H14B C14A H14C 109.5 . .
C12 C13B C14B 111.7(17) . .
C12 C13B C15B 110.8(17) . .
C14B C13B C15B 110(2) . .
C12 C13B H13B 107.9 . .
C14B C13B H13B 107.9 . .
C15B C13B H13B 107.9 . .
C13B C14B H14D 109.5 . .
C13B C14B H14E 109.5 . .
H14D C14B H14E 109.5 . .
C13B C14B H14F 109.5 . .
H14D C14B H14F 109.5 . .
H14E C14B H14F 109.5 . .
C13B C15B H15D 109.5 . .
C13B C15B H15E 109.5 . .
H15D C15B H15E 109.5 . .
C13B C15B H15F 109.5 . .
H15D C15B H15F 109.5 . .
H15E C15B H15F 109.5 . .
N4 C2 C3B 110.5(7) . .
N4 C2 C3A 111.5(9) . .
N4 C2 H2A 109.3 . .
C3B C2 H2A 79.5 . .
C3A C2 H2A 109.3 . .
N4 C2 H2B 109.3 . .
C3B C2 H2B 133.9 . .
C3A C2 H2B 109.3 . .
H2A C2 H2B 108.0 . .
N4 C2 H2C 109.6 . .
C3B C2 H2C 109.6 . .
C3A C2 H2C 132.7 . .
H2B C2 H2C 77.2 . .
N4 C2 H2D 109.6 . .
C3B C2 H2D 109.6 . .
C3A C2 H2D 78.9 . .
H2A C2 H2D 133.3 . .
H2C C2 H2D 108.1 . .
C5A C3A C2 113.0(18) . .
C5A C3A C4A 110(2) . .
C2 C3A C4A 107.0(15) . .
C5A C3A H3A 109.0 . .
C2 C3A H3A 109.0 . .
C4A C3A H3A 109.0 . .
C5B C3B C2 106.1(10) . .
C5B C3B C4B 116.4(16) . .
C2 C3B C4B 112.4(12) . .
C5B C3B H3B 107.2 . .
C2 C3B H3B 107.2 . .
C4B C3B H3B 107.2 . .
C3B C4B H4D 109.5 . .
C3B C4B H4E 109.5 . .
H4D C4B H4E 109.5 . .
C3B C4B H4F 109.5 . .
H4D C4B H4F 109.5 . .
H4E C4B H4F 109.5 . .
C3B C5B H5D 109.5 . .
C3B C5B H5E 109.5 . .
H5D C5B H5E 109.5 . .
C3B C5B H5F 109.5 . .
H5D C5B H5F 109.5 . .
H5E C5B H5F 109.5 . .

loop_
_geom_bond_atom_site_label_1
_geom_bond_atom_site_label_2
_geom_bond_distance
_geom_bond_site_symmetry_2
Sb1 F6 1.795(6) .
Sb1 F3 1.840(5) .
Sb1 F5 1.854(5) .
Sb1 F2 1.860(5) .
Sb1 F1 1.861(5) .
Sb1 F4 1.875(6) .
Fe1 N5 2.179(5) .
Fe1 N5 2.179(5) 2_776
Fe1 N1 2.183(5) 2_776
Fe1 N1 2.183(5) .
Fe1 N9 2.206(5) 2_776
Fe1 N9 2.206(5) .
N1 C1 1.310(7) .
N1 N2 1.345(7) .
N5 C6 1.308(8) .
N5 N6 1.361(8) .
N9 C11 1.303(8) .
N9 N10 1.347(8) .
N2 N3 1.291(7) .
N12 C11 1.300(9) .
N12 N11 1.338(8) .
N12 C12 1.457(8) .
N11 N10 1.287(8) .
N7 N6 1.296(8) .
N7 N8 1.332(8) .
N3 N4 1.340(7) .
C6 N8 1.300(8) .
C6 H6 0.9500 .
C1 N4 1.311(8) .
C1 H1 0.9500 .
N4 C2 1.464(8) .
N8 C7 1.459(8) .
C11 H11 0.9500 .
C7 C8A 1.5397(10) .
C7 C8B 1.5400(10) .
C7 H7A 0.9900 .
C7 H7B 0.9900 .
C7 H7C 0.9900 .
C7 H7D 0.9900 .
C8A C9A 1.5397(10) .
C8A C10A 1.5398(10) .
C8A H8A 1.0000 .
C9A H9A 0.9800 .
C9A H9B 0.9800 .
C9A H9C 0.9800 .
C10A H10A 0.9800 .
C10A H10B 0.9800 .
C10A H10C 0.9800 .
C8B C9B 1.5400(11) .
C8B C10B 1.5400(10) .
C8B H8B 1.0000 .
C9B H9D 0.9800 .
C9B H9E 0.9800 .
C9B H9F 0.9800 .
C10B H10D 0.9800 .
C10B H10E 0.9800 .
C10B H10F 0.9800 .
C12 C13A 1.5397(10) .
C12 C13B 1.5398(10) .
C12 H12A 0.9900 .
C12 H12B 0.9900 .
C12 H12C 0.9900 .
C12 H12D 0.9900 .
C13A C14A 1.5400(10) .
C13A C15A 1.5400(11) .
C13A H13A 1.0000 .
C14A H14A 0.9800 .
C14A H14B 0.9800 .
C14A H14C 0.9800 .
C15A H15A 0.9800 .
C15A H15B 0.9800 .
C15A H15C 0.9800 .
C13B C14B 1.5399(10) .
C13B C15B 1.5400(11) .
C13B H13B 1.0000 .
C14B H14D 0.9800 .
C14B H14E 0.9800 .
C14B H14F 0.9800 .
C15B H15D 0.9800 .
C15B H15E 0.9800 .
C15B H15F 0.9800 .
C2 C3B 1.5399(10) .
C2 C3A 1.5400(10) .
C2 H2A 0.9900 .
C2 H2B 0.9900 .
C2 H2C 0.9900 .
C2 H2D 0.9900 .
C3A C5A 1.5399(10) .
C3A C4A 1.5400(10) .
C3A H3A 1.0000 .
C4A H4A 0.9800 .
C4A H4B 0.9800 .
C4A H4C 0.9800 .
C5A H5A 0.9800 .
C5A H5B 0.9800 .
C5A H5C 0.9800 .
C3B C5B 1.5398(10) .
C3B C4B 1.5399(10) .
C3B H3B 1.0000 .
C4B H4D 0.9800 .
C4B H4E 0.9800 .
C4B H4F 0.9800 .
C5B H5D 0.9800 .
C5B H5E 0.9800 .
C5B H5F 0.9800 .
